data_4348236
loop_
_publ_author_name
'Milin, Eric'
'Patinec, V\'eronique'
'Triki, Smail'
'Bendeif, El-Eulmi'
'Pillet, S\'ebastien'
'Marchivie, Mathieu'
'Chastanet, Guillaume'
'Boukheddaden, Kamel'

_publ_section_title
;
 Elastic Frustration Triggering Photoinduced Hidden Hysteresis and
 Multistability in a Two-Dimensional Photoswitchable Hofmann-Like
 Spin-Crossover Metal-Organic Framework.
;
_journal_issue 22
_journal_name_full 'Inorganic chemistry'
_journal_page_first 11652
_journal_page_last 11661
_journal_paper_doi 10.1021/acs.inorgchem.6b01081
_journal_volume 55
_journal_year 2016
_chemical_formula_moiety 'C18 H12 Fe N12 Pt, 3(H2 O)'
_chemical_formula_sum 'C18 H18 Fe N12 O3 Pt'
_chemical_formula_weight 701.38
_space_group_crystal_system monoclinic
_space_group_IT_number 15
_space_group_name_Hall '-C 2yc'
_space_group_name_H-M_alt 'C 1 2/c 1'
_atom_sites_solution_hydrogens mixed
_audit_creation_method SHELXL-2014/7
_cell_angle_alpha 90
_cell_angle_beta 111.843(6)
_cell_angle_gamma 90
_cell_formula_units_Z 8
_cell_length_a 24.5780(12)
_cell_length_b 7.0841(2)
_cell_length_c 26.8551(15)
_cell_measurement_reflns_used 25996
_cell_measurement_temperature 10(5)
_cell_measurement_theta_max 30.505
_cell_measurement_theta_min 3.011
_cell_volume 4340.1(4)
_computing_cell_refinement 'CRYSALIS Oxford Diffraction (2004)'
_computing_data_collection 'CRYSALIS Oxford Diffraction (2004)'
_computing_data_reduction 'CRYSALIS Oxford Diffraction (2004)'
_computing_structure_refinement 'SHELXL-2014/7 (Sheldrick, 2014)'
_computing_structure_solution 'SHELXS-97 (Sheldrick, 2008)'
_diffrn_ambient_temperature 10(5)
_diffrn_measured_fraction_theta_full 0.999
_diffrn_measured_fraction_theta_max 0.999
_diffrn_measurement_device_type 'SuperNova, Dual, Cu at zero, Atlas'
_diffrn_measurement_method 'omega scans'
_diffrn_radiation_type MoK\a
_diffrn_radiation_wavelength 0.71073
_diffrn_reflns_av_R_equivalents 0.0503
_diffrn_reflns_av_unetI/netI 0.0546
_diffrn_reflns_Laue_measured_fraction_full 0.999
_diffrn_reflns_Laue_measured_fraction_max 0.999
_diffrn_reflns_limit_h_max 34
_diffrn_reflns_limit_h_min -34
_diffrn_reflns_limit_k_max 10
_diffrn_reflns_limit_k_min -10
_diffrn_reflns_limit_l_max 38
_diffrn_reflns_limit_l_min -35
_diffrn_reflns_number 25996
_diffrn_reflns_point_group_measured_fraction_full 0.999
_diffrn_reflns_point_group_measured_fraction_max 0.999
_diffrn_reflns_theta_full 25.242
_diffrn_reflns_theta_max 30.505
_diffrn_reflns_theta_min 3.011
_diffrn_source 'SuperNova (Mo) X-ray Source'
_exptl_absorpt_coefficient_mu 7.159
_exptl_absorpt_correction_T_max 0.711
_exptl_absorpt_correction_T_min 0.535
_exptl_absorpt_correction_type gaussian
_exptl_absorpt_process_details
;
Absorption correction were performed using CRYSALIS Oxford Diffraction (2004)
;
_exptl_crystal_colour pink
_exptl_crystal_density_diffrn 2.147
_exptl_crystal_density_meas ?
_exptl_crystal_description block
_exptl_crystal_F_000 2704
_exptl_crystal_size_max 0.1364
_exptl_crystal_size_mid 0.0975
_exptl_crystal_size_min 0.0600
_refine_diff_density_max 1.197
_refine_diff_density_min -1.522
_refine_diff_density_rms 0.175
_refine_ls_extinction_method none
_refine_ls_goodness_of_fit_ref 1.009
_refine_ls_hydrogen_treatment mixed
_refine_ls_matrix_type full
_refine_ls_number_parameters 336
_refine_ls_number_reflns 6617
_refine_ls_number_restraints 6
_refine_ls_restrained_S_all 1.008
_refine_ls_R_factor_all 0.0534
_refine_ls_R_factor_gt 0.0268
_refine_ls_shift/su_max 0.001
_refine_ls_shift/su_mean 0.000
_refine_ls_structure_factor_coef Fsqd
_refine_ls_weighting_details 'w=1/[\s^2^(Fo^2^)+(0.0067P)^2^] where P=(Fo^2^+2Fc^2^)/3'
_refine_ls_weighting_scheme calc
_refine_ls_wR_factor_gt 0.0456
_refine_ls_wR_factor_ref 0.0565
_reflns_Friedel_coverage 0.000
_reflns_number_gt 4019
_reflns_number_total 6617
_reflns_threshold_expression 'I > 2\s(I)'
_cod_data_source_file ic6b01081_si_002.cif
_cod_data_source_block Fe(trz-py)2(Pt(CN)4_LS
_cod_depositor_comments
;
The following automatic conversions were performed:

data item '_exptl_crystal_density_meas' value 'not measured' was
changed to '?' -- the value is perceived as not measured.

Automatic conversion script
Id: cif_fix_values 6909 2019-04-08 15:41:33Z antanas 
;
_cod_original_cell_volume 4340.2(4)
_cod_original_sg_symbol_H-M 'C 2/c'
_cod_database_code 4348236
_shelx_shelxl_version_number 2014/7
_shelx_space_group_comment
;
The symmetry employed for this shelxl refinement is uniquely defined
by the following loop, which should always be used as a source of
symmetry information in preference to the above space-group names.
They are only intended as comments.
;

loop_
_space_group_symop_operation_xyz
'x, y, z'
'-x, y, -z+1/2'
'x+1/2, y+1/2, z'
'-x+1/2, y+1/2, -z+1/2'
'-x, -y, -z'
'x, -y, z-1/2'
'-x+1/2, -y+1/2, -z'
'x+1/2, -y+1/2, z-1/2'

loop_
_atom_site_label
_atom_site_type_symbol
_atom_site_fract_x
_atom_site_fract_y
_atom_site_fract_z
_atom_site_U_iso_or_equiv
_atom_site_adp_type
_atom_site_occupancy
_atom_site_site_symmetry_order
_atom_site_calc_flag
_atom_site_refinement_flags_posn
_atom_site_refinement_flags_adp
_atom_site_refinement_flags_occupancy
Pt1 Pt 0.36453(2) 0.74902(2) 0.63169(2) 0.00326(4) Uani 1 1 d . . .
Fe2 Fe 0.5000 1.24750(11) 0.7500 0.00324(13) Uani 1 2 d S T P
Fe1 Fe 0.2500 0.2500 0.5000 0.00335(13) Uani 1 2 d S . P
N7 N 0.12244(13) 0.2330(4) 0.56432(12) 0.0067(6) Uani 1 1 d . . .
N12 N 0.55159(15) 1.1641(4) 0.55506(13) 0.0087(7) Uani 1 1 d . . .
C9 C 0.11020(18) 0.2899(5) 0.69622(17) 0.0106(9) Uani 1 1 d . . .
H9 H 0.1320 0.3264 0.7313 0.013 Uiso 1 1 calc R U .
C1 C 0.31332(18) 0.5558(5) 0.58295(17) 0.0056(9) Uani 1 1 d . . .
N8 N 0.04551(15) 0.1729(4) 0.59186(14) 0.0094(7) Uani 1 1 d . . .
C8 C 0.13524(18) 0.2939(5) 0.65768(16) 0.0095(9) Uani 1 1 d . . .
H8 H 0.1736 0.3346 0.6658 0.011 Uiso 1 1 calc R U .
N10 N 0.60918(13) 1.2726(4) 0.73103(13) 0.0068(7) Uani 1 1 d . . .
N3 N 0.44937(15) 1.0549(4) 0.70475(14) 0.0057(7) Uani 1 1 d . . .
C3 C 0.41753(18) 0.9453(5) 0.67842(17) 0.0055(8) Uani 1 1 d . . .
N4 N 0.44868(15) 0.4407(4) 0.70410(14) 0.0052(7) Uani 1 1 d . . .
C17 C 0.61027(18) 1.1896(5) 0.50082(17) 0.0094(8) Uani 1 1 d . . .
H17 H 0.6132 1.1736 0.4675 0.011 Uiso 1 1 calc R U .
N6 N 0.12380(15) 0.2046(4) 0.48295(13) 0.0089(7) Uani 1 1 d . . .
C18 C 0.55946(19) 1.1440(5) 0.50832(17) 0.0102(9) Uani 1 1 d . . .
H18 H 0.5285 1.0960 0.4792 0.012 Uiso 1 1 calc R U .
N1 N 0.28533(15) 0.4456(4) 0.55264(14) 0.0053(7) Uani 1 1 d . . .
C11 C 0.02225(19) 0.1749(5) 0.62987(17) 0.0110(9) Uani 1 1 d . . .
H11 H -0.0165 0.1364 0.6204 0.013 Uiso 1 1 calc R U .
C12 C 0.53763(16) 1.2314(5) 0.65444(15) 0.0065(7) Uani 1 1 d . . .
H12 H 0.5005 1.2121 0.6284 0.008 Uiso 1 1 calc R U .
C10 C 0.05245(16) 0.2308(5) 0.68220(15) 0.0082(8) Uani 1 1 d . . .
H10 H 0.0347 0.2291 0.7073 0.010 Uiso 1 1 calc R U .
C15 C 0.65002(17) 1.2838(5) 0.59206(16) 0.0093(9) Uani 1 1 d . . .
H15 H 0.6804 1.3322 0.6217 0.011 Uiso 1 1 calc R U .
C13 C 0.63092(17) 1.2721(5) 0.69391(15) 0.0082(8) Uani 1 1 d . . .
H13 H 0.6705 1.2861 0.7001 0.010 Uiso 1 1 calc R U .
C5 C 0.17840(15) 0.2564(5) 0.56728(14) 0.0059(7) Uani 1 1 d . . .
H5 H 0.2106 0.2790 0.5986 0.007 Uiso 1 1 calc R U .
C14 C 0.59698(17) 1.2345(5) 0.59517(14) 0.0067(7) Uani 1 1 d . . .
C6 C 0.09066(18) 0.1974(5) 0.51103(17) 0.0102(9) Uani 1 1 d . . .
H6 H 0.0507 0.1715 0.4969 0.012 Uiso 1 1 calc R U .
N2 N 0.28858(15) 1.0601(4) 0.55404(14) 0.0060(7) Uani 1 1 d . . .
N11 N 0.58829(13) 1.2483(5) 0.64482(11) 0.0049(6) Uani 1 1 d . . .
C7 C 0.10077(16) 0.2350(5) 0.60686(15) 0.0062(7) Uani 1 1 d . . .
N5 N 0.18000(12) 0.2422(5) 0.51944(12) 0.0048(6) Uani 1 1 d . . .
C16 C 0.65648(16) 1.2590(6) 0.54340(15) 0.0086(7) Uani 1 1 d . . .
H16 H 0.6916 1.2890 0.5397 0.010 Uiso 1 1 calc R U .
N9 N 0.54963(13) 1.2466(5) 0.70570(11) 0.0043(6) Uani 1 1 d . . .
C4 C 0.41670(18) 0.5506(5) 0.67793(17) 0.0047(8) Uani 1 1 d . U .
C2 C 0.31506(18) 0.9471(5) 0.58344(17) 0.0053(8) Uani 1 1 d . . .
O1 O 0.69271(12) 1.2581(4) 0.83129(11) 0.0083(5) Uani 1 1 d . . .
H1A H 0.6643(18) 1.246(6) 0.8031(17) 0.010 Uiso 1 1 d . U .
H1B H 0.6850(18) 1.263(6) 0.8582(17) 0.010 Uiso 1 1 d . U .
O2 O 0.74217(15) 1.5618(4) 0.79572(14) 0.0118(7) Uani 1 1 d . . .
H2A H 0.724(2) 1.510(6) 0.808(2) 0.014 Uiso 1 1 d . U .
H2B H 0.733(2) 1.665(6) 0.7966(18) 0.014 Uiso 1 1 d . U .
O3 O 0.74058(15) 0.9488(4) 0.79619(14) 0.0103(7) Uani 1 1 d . . .
H3A H 0.744(2) 0.986(6) 0.7720(19) 0.012 Uiso 1 1 d . U .
H3B H 0.731(2) 1.032(6) 0.8072(19) 0.012 Uiso 1 1 d . U .

loop_
_atom_site_aniso_label
_atom_site_aniso_U_11
_atom_site_aniso_U_22
_atom_site_aniso_U_33
_atom_site_aniso_U_23
_atom_site_aniso_U_13
_atom_site_aniso_U_12
Pt1 0.00285(7) 0.00345(6) 0.00316(7) -0.00016(7) 0.00076(5) -0.00007(7)
Fe2 0.0023(3) 0.0035(3) 0.0034(3) 0.000 0.0005(3) 0.000
Fe1 0.0025(3) 0.0037(3) 0.0035(3) -0.0001(3) 0.0008(3) -0.0009(3)
N7 0.0056(15) 0.0066(16) 0.0076(16) 0.0004(14) 0.0022(13) 0.0014(14)
N12 0.0114(19) 0.0075(16) 0.0056(18) 0.0022(13) 0.0015(15) 0.0016(14)
C9 0.013(2) 0.013(2) 0.005(2) 0.0009(15) 0.0025(17) 0.0033(16)
C1 0.005(2) 0.0061(19) 0.007(2) 0.0034(15) 0.0034(18) 0.0038(15)
N8 0.0092(18) 0.0084(16) 0.012(2) 0.0037(14) 0.0060(15) 0.0019(14)
C8 0.0043(19) 0.011(2) 0.013(2) 0.0006(15) 0.0023(17) 0.0035(15)
N10 0.0042(15) 0.0108(17) 0.0068(16) -0.0031(14) 0.0038(13) 0.0009(14)
N3 0.0055(19) 0.0076(17) 0.003(2) 0.0015(13) -0.0001(15) 0.0040(13)
C3 0.005(2) 0.0101(19) 0.001(2) 0.0017(14) 0.0008(16) 0.0027(15)
N4 0.0043(19) 0.0064(16) 0.008(2) -0.0010(13) 0.0053(16) -0.0008(13)
C17 0.012(2) 0.0073(18) 0.011(2) 0.0021(15) 0.0067(18) 0.0040(16)
N6 0.0064(17) 0.0126(18) 0.0073(18) 0.0002(12) 0.0022(14) 0.0002(13)
C18 0.012(2) 0.0067(19) 0.009(2) 0.0006(15) 0.0007(18) 0.0004(16)
N1 0.0052(19) 0.0054(16) 0.007(2) 0.0017(13) 0.0044(16) 0.0009(13)
C11 0.008(2) 0.0093(19) 0.015(2) 0.0042(16) 0.0031(18) 0.0010(16)
C12 0.0039(17) 0.0070(18) 0.0078(19) 0.0004(16) 0.0012(15) 0.0027(16)
C10 0.0071(18) 0.0090(19) 0.0076(19) 0.0036(16) 0.0018(15) 0.0011(17)
C15 0.0067(19) 0.013(2) 0.008(2) 0.0003(15) 0.0030(16) 0.0017(16)
C13 0.0053(18) 0.014(2) 0.0047(18) 0.0006(16) 0.0005(15) 0.0017(17)
C5 0.0039(16) 0.0065(16) 0.0060(18) 0.0018(17) 0.0001(14) 0.0023(17)
C14 0.0104(18) 0.0066(18) 0.0035(18) 0.0024(16) 0.0032(15) 0.0003(17)
C6 0.0055(19) 0.012(2) 0.012(2) -0.0020(15) 0.0016(17) 0.0005(15)
N2 0.0042(19) 0.0078(16) 0.006(2) -0.0004(13) 0.0017(16) 0.0000(13)
N11 0.0055(14) 0.0057(13) 0.0036(15) -0.0001(15) 0.0018(12) -0.0005(15)
C7 0.0063(17) 0.0061(17) 0.0077(18) 0.0013(16) 0.0044(15) 0.0017(17)
N5 0.0011(14) 0.0061(14) 0.0057(15) 0.0033(14) -0.0004(12) -0.0004(14)
C16 0.0070(17) 0.0101(18) 0.0102(19) 0.0039(18) 0.0049(15) 0.0052(18)
N9 0.0036(14) 0.0049(13) 0.0045(15) 0.0013(14) 0.0015(12) 0.0027(14)
C4 0.0045(9) 0.0048(9) 0.0046(9) 0.0001(5) 0.0016(5) -0.0004(5)
C2 0.004(2) 0.0072(19) 0.003(2) -0.0037(15) 0.0002(18) -0.0006(15)
O1 0.0074(13) 0.0123(13) 0.0056(14) -0.0032(14) 0.0027(11) -0.0009(13)
O2 0.0117(18) 0.0092(15) 0.017(2) 0.0021(13) 0.0084(15) 0.0012(13)
O3 0.0160(18) 0.0062(15) 0.011(2) 0.0008(12) 0.0076(15) 0.0034(13)

loop_
_atom_type_symbol
_atom_type_description
_atom_type_scat_dispersion_real
_atom_type_scat_dispersion_imag
_atom_type_scat_source
C C 0.0033 0.0016 'International Tables Vol C Tables 4.2.6.8 and 6.1.1.4'
H H 0.0000 0.0000 'International Tables Vol C Tables 4.2.6.8 and 6.1.1.4'
Fe Fe 0.3463 0.8444 'International Tables Vol C Tables 4.2.6.8 and 6.1.1.4'
N N 0.0061 0.0033 'International Tables Vol C Tables 4.2.6.8 and 6.1.1.4'
O O 0.0106 0.0060 'International Tables Vol C Tables 4.2.6.8 and 6.1.1.4'
Pt Pt -1.7033 8.3905 'International Tables Vol C Tables 4.2.6.8 and 6.1.1.4'

loop_
_geom_angle_atom_site_label_1
_geom_angle_atom_site_label_2
_geom_angle_atom_site_label_3
_geom_angle
_geom_angle_site_symmetry_1
_geom_angle_site_symmetry_3
C1 Pt1 C2 88.45(13) . .
C1 Pt1 C4 91.58(16) . .
C2 Pt1 C4 177.13(17) . .
C1 Pt1 C3 177.60(17) . .
C2 Pt1 C3 90.92(16) . .
C4 Pt1 C3 88.93(14) . .
N3 Fe2 N3 90.58(19) 2_656 .
N3 Fe2 N4 89.11(12) 2_656 2_666
N3 Fe2 N4 179.69(19) . 2_666
N3 Fe2 N4 179.69(19) 2_656 1_565
N3 Fe2 N4 89.11(12) . 1_565
N4 Fe2 N4 91.20(19) 2_666 1_565
N3 Fe2 N9 90.94(14) 2_656 2_656
N3 Fe2 N9 88.82(14) . 2_656
N4 Fe2 N9 91.16(13) 2_666 2_656
N4 Fe2 N9 89.08(13) 1_565 2_656
N3 Fe2 N9 88.82(13) 2_656 .
N3 Fe2 N9 90.94(14) . .
N4 Fe2 N9 89.08(13) 2_666 .
N4 Fe2 N9 91.16(13) 1_565 .
N9 Fe2 N9 179.7(2) 2_656 .
N1 Fe1 N1 180.0 7_556 .
N1 Fe1 N2 89.36(12) 7_556 7_566
N1 Fe1 N2 90.65(12) . 7_566
N1 Fe1 N2 90.64(12) 7_556 1_545
N1 Fe1 N2 89.35(12) . 1_545
N2 Fe1 N2 180.00(18) 7_566 1_545
N1 Fe1 N5 88.56(13) 7_556 .
N1 Fe1 N5 91.43(13) . .
N2 Fe1 N5 89.18(13) 7_566 .
N2 Fe1 N5 90.82(13) 1_545 .
N1 Fe1 N5 91.44(13) 7_556 7_556
N1 Fe1 N5 88.57(13) . 7_556
N2 Fe1 N5 90.82(13) 7_566 7_556
N2 Fe1 N5 89.18(13) 1_545 7_556
N5 Fe1 N5 180.00(18) . 7_556
C5 N7 C6 104.7(3) . .
C5 N7 C7 128.5(3) . .
C6 N7 C7 126.7(3) . .
C14 N12 C18 115.3(4) . .
C8 C9 C10 119.7(4) . .
C8 C9 H9 120.1 . .
C10 C9 H9 120.1 . .
N1 C1 Pt1 175.9(4) . .
C7 N8 C11 116.0(4) . .
C7 C8 C9 117.0(4) . .
C7 C8 H8 121.5 . .
C9 C8 H8 121.5 . .
C13 N10 N9 106.6(3) . .
C3 N3 Fe2 177.0(4) . .
N3 C3 Pt1 177.7(4) . .
C4 N4 Fe2 176.9(3) . 1_545
C16 C17 C18 118.6(4) . .
C16 C17 H17 120.7 . .
C18 C17 H17 120.7 . .
C6 N6 N5 105.7(3) . .
N12 C18 C17 124.4(4) . .
N12 C18 H18 117.8 . .
C17 C18 H18 117.8 . .
C1 N1 Fe1 170.6(3) . .
N8 C11 C10 123.8(4) . .
N8 C11 H11 118.1 . .
C10 C11 H11 118.1 . .
N9 C12 N11 109.2(3) . .
N9 C12 H12 125.4 . .
N11 C12 H12 125.4 . .
C11 C10 C9 118.0(4) . .
C11 C10 H10 121.0 . .
C9 C10 H10 121.0 . .
C14 C15 C16 117.8(4) . .
C14 C15 H15 121.1 . .
C16 C15 H15 121.1 . .
N10 C13 N11 111.0(3) . .
N10 C13 H13 124.5 . .
N11 C13 H13 124.5 . .
N5 C5 N7 109.5(3) . .
N5 C5 H5 125.2 . .
N7 C5 H5 125.2 . .
N12 C14 C15 125.0(4) . .
N12 C14 N11 114.3(3) . .
C15 C14 N11 120.7(3) . .
N6 C6 N7 111.1(4) . .
N6 C6 H6 124.4 . .
N7 C6 H6 124.4 . .
C2 N2 Fe1 173.4(4) . 1_565
C13 N11 C12 104.8(3) . .
C13 N11 C14 125.9(3) . .
C12 N11 C14 129.2(3) . .
N8 C7 C8 125.4(4) . .
N8 C7 N7 113.2(3) . .
C8 C7 N7 121.4(3) . .
C5 N5 N6 108.8(3) . .
C5 N5 Fe1 127.4(2) . .
N6 N5 Fe1 123.6(2) . .
C17 C16 C15 118.9(4) . .
C17 C16 H16 120.5 . .
C15 C16 H16 120.5 . .
C12 N9 N10 108.3(3) . .
C12 N9 Fe2 133.1(3) . .
N10 N9 Fe2 118.5(2) . .
N4 C4 Pt1 176.9(4) . .
N2 C2 Pt1 176.1(4) . .
H1A O1 H1B 115(4) . .
H2A O2 H2B 103(5) . .
H3A O3 H3B 104(5) . .

loop_
_geom_bond_atom_site_label_1
_geom_bond_atom_site_label_2
_geom_bond_distance
_geom_bond_site_symmetry_2
Pt1 C1 1.986(4) .
Pt1 C2 1.988(4) .
Pt1 C4 1.995(4) .
Pt1 C3 1.997(4) .
Fe2 N3 1.939(3) 2_656
Fe2 N3 1.939(3) .
Fe2 N4 1.956(3) 2_666
Fe2 N4 1.956(3) 1_565
Fe2 N9 1.996(3) 2_656
Fe2 N9 1.996(3) .
Fe1 N1 1.939(3) 7_556
Fe1 N1 1.939(3) .
Fe1 N2 1.947(3) 7_566
Fe1 N2 1.947(3) 1_545
Fe1 N5 1.976(3) .
Fe1 N5 1.976(3) 7_556
N7 C5 1.358(4) .
N7 C6 1.375(5) .
N7 C7 1.429(5) .
N12 C14 1.326(5) .
N12 C18 1.347(5) .
C9 C8 1.387(6) .
C9 C10 1.391(5) .
C9 H9 0.9300 .
C1 N1 1.153(5) .
N8 C7 1.339(5) .
N8 C11 1.343(5) .
C8 C7 1.376(5) .
C8 H8 0.9300 .
N10 C13 1.294(5) .
N10 N9 1.378(4) .
N3 C3 1.142(5) .
N4 C4 1.143(5) .
N4 Fe2 1.956(3) 1_545
C17 C16 1.368(5) .
C17 C18 1.376(6) .
C17 H17 0.9300 .
N6 C6 1.301(5) .
N6 N5 1.390(4) .
C18 H18 0.9300 .
C11 C10 1.381(5) .
C11 H11 0.9300 .
C12 N9 1.301(4) .
C12 N11 1.368(4) .
C12 H12 0.9300 .
C10 H10 0.9300 .
C15 C14 1.382(5) .
C15 C16 1.385(5) .
C15 H15 0.9300 .
C13 N11 1.355(5) .
C13 H13 0.9300 .
C5 N5 1.304(4) .
C5 H5 0.9300 .
C14 N11 1.430(4) .
C6 H6 0.9300 .
N2 C2 1.142(5) .
N2 Fe1 1.947(3) 1_565
C16 H16 0.9300 .
O1 H1A 0.82(4) .
O1 H1B 0.81(4) .
O2 H2A 0.74(5) .
O2 H2B 0.76(4) .
O3 H3A 0.74(4) .
O3 H3B 0.74(4) .
